data_2312862
loop_
_publ_author_name
'Cheng, Weiwei'
'Mei, Jie'
'Jiang, Haijian'
'Jiang, Weina'

_publ_section_title
;
 A threefold interpenetrated three-dimensional cobalt(II) coordination
 polymer with highly sensitive sensing for nitrofurazone in aqueous
 medium.
;
_journal_coeditor_code DG3072
_journal_issue 7
_journal_name_full 'Acta crystallographica. Section C, Structural chemistry'
_journal_paper_doi 10.1107/S2053229625004838
_journal_volume 81
_journal_year 2025
_chemical_formula_iupac '[Co (C8 H3 N1 O6) (C20 H18 N4)]'
_chemical_formula_moiety 'C28 H21 Co N5 O6'
_chemical_formula_sum 'C28 H21 Co N5 O6'
_chemical_formula_weight 582.43
_chemical_name_systematic
Poly[[\m-4,4'-bis(2-methyl-1<i>H</i>-imidazol-1-yl)-1,1'-biphenyl-\k^2^<i>N</i>^3^:<i>N</i>^3'^](\m-5-nitrobenzene-1,3-dicarboxylato-\k^2^<i>O</i>^1^:<i>O</i>^3^)cobalt(II)]
_space_group_crystal_system orthorhombic
_space_group_IT_number 52
_space_group_name_Hall '-P 2a 2bc'
_space_group_name_H-M_alt 'P n n a'
_atom_sites_solution_hydrogens geom
_audit_creation_method SHELXL-2014
_cell_angle_alpha 90.00(3)
_cell_angle_beta 90.00(3)
_cell_angle_gamma 90.00(3)
_cell_formula_units_Z 4
_cell_length_a 14.705(3)
_cell_length_b 17.574(4)
_cell_length_c 10.029(2)
_cell_measurement_reflns_used 9839
_cell_measurement_temperature 293(2)
_cell_measurement_theta_max 27.17
_cell_measurement_theta_min 2.71
_cell_volume 2591.8(9)
_computing_cell_refinement
;
SAINT (Bruker, 2016)
;
_computing_data_collection
;
APEX3 (Bruker, 2016)
;
_computing_data_reduction
;
SAINT (Bruker, 2016)
;
_computing_molecular_graphics
;
DIAMOND (Brandenburg & Putz, 2005)
;
_computing_structure_refinement
;
SHELXL2014 (Sheldrick, 2015<i>b</i>)
;
_computing_structure_solution
;
SHELXT2014 (Sheldrick, 2015<i>a</i>)
;
_diffrn_ambient_temperature 293(2)
_diffrn_measured_fraction_theta_full 0.997
_diffrn_measured_fraction_theta_max 0.996
_diffrn_measurement_device_type 'Bruker APEXII CCD'
_diffrn_measurement_method '\f and \w scans'
_diffrn_radiation_type MoK\a
_diffrn_radiation_wavelength 0.71075
_diffrn_reflns_av_R_equivalents 0.0431
_diffrn_reflns_av_unetI/netI 0.0190
_diffrn_reflns_limit_h_max 18
_diffrn_reflns_limit_h_min -18
_diffrn_reflns_limit_k_max 21
_diffrn_reflns_limit_k_min -21
_diffrn_reflns_limit_l_max 12
_diffrn_reflns_limit_l_min -12
_diffrn_reflns_number 42580
_diffrn_reflns_theta_full 25.243
_diffrn_reflns_theta_max 26.000
_diffrn_reflns_theta_min 3.003
_exptl_absorpt_coefficient_mu 0.716
_exptl_absorpt_correction_T_max 0.7456
_exptl_absorpt_correction_T_min 0.7043
_exptl_absorpt_correction_type multi-scan
_exptl_absorpt_process_details
;
(SADABS; Bruker, 2016)
;
_exptl_crystal_colour red
_exptl_crystal_density_diffrn 1.493
_exptl_crystal_description block
_exptl_crystal_F_000 1196
_exptl_crystal_size_max 0.210
_exptl_crystal_size_mid 0.190
_exptl_crystal_size_min 0.170
_refine_diff_density_max 0.301
_refine_diff_density_min -0.335
_refine_ls_extinction_method none
_refine_ls_goodness_of_fit_ref 0.995
_refine_ls_hydrogen_treatment constr
_refine_ls_matrix_type full
_refine_ls_number_parameters 184
_refine_ls_number_reflns 2541
_refine_ls_number_restraints 0
_refine_ls_restrained_S_all 0.995
_refine_ls_R_factor_all 0.0490
_refine_ls_R_factor_gt 0.0364
_refine_ls_shift/su_max 0.000
_refine_ls_shift/su_mean 0.000
_refine_ls_structure_factor_coef Fsqd
_refine_ls_weighting_details 'w=1/[\s^2^(Fo^2^)+(0.0345P)^2^+2.9174P] where P=(Fo^2^+2Fc^2^)/3'
_refine_ls_weighting_scheme calc
_refine_ls_wR_factor_gt 0.0822
_refine_ls_wR_factor_ref 0.0868
_reflns_number_gt 2106
_reflns_number_total 2541
_reflns_threshold_expression 'I > 2\s(I)'
_cod_data_source_file dg3072sup1.cif
_cod_data_source_block I
_cod_database_code 2312862
_shelx_space_group_comment
;
The symmetry employed for this shelxl refinement is uniquely defined
by the following loop, which should always be used as a source of
symmetry information in preference to the above space-group names.
They are only intended as comments.
;
_shelx_estimated_absorpt_t_min 0.864
_shelx_estimated_absorpt_t_max 0.888
_shelxl_version_number 2.014

loop_
_space_group_symop_operation_xyz
'x, y, z'
'-x+1/2, -y, z'
'-x+1/2, y+1/2, -z+1/2'
'x, -y+1/2, -z+1/2'
'-x, -y, -z'
'x-1/2, y, -z'
'x-1/2, -y-1/2, z-1/2'
'-x, y-1/2, z-1/2'

loop_
_atom_site_type_symbol
_atom_site_label
_atom_site_fract_x
_atom_site_fract_y
_atom_site_fract_z
_atom_site_U_iso_or_equiv
_atom_site_adp_type
_atom_site_calc_flag
_atom_site_occupancy
_atom_site_disorder_assembly
_atom_site_disorder_group
Co Co1 0.42875(3) 0.2500 0.2500 0.02643(13) Uani d 1 . .
O O1 0.37140(12) 0.17349(9) 0.36095(16) 0.0432(4) Uani d 1 . .
N N1 0.50919(12) 0.29863(10) 0.39302(17) 0.0319(4) Uani d 1 . .
N N3 0.2500 0.0000 0.7235(3) 0.0422(7) Uani d 1 . .
N N2 0.54607(13) 0.36046(12) 0.57397(18) 0.0396(5) Uani d 1 . .
O O3 0.26261(17) 0.05978(13) 0.78088(18) 0.0700(6) Uani d 1 . .
O O2 0.30370(17) 0.13428(13) 0.1787(2) 0.0782(7) Uani d 1 . .
C C12 0.2500 0.0000 0.3070(3) 0.0347(7) Uani d 1 . .
H H12 0.2500 0.0000 0.2142 0.042 Uiso calc 1 . .
C C15 0.2500 0.0000 0.5776(3) 0.0310(7) Uani d 1 . .
C C2 0.48032(15) 0.32046(12) 0.5120(2) 0.0330(5) Uani d 1 . .
C C14 0.28340(15) 0.06271(12) 0.5120(2) 0.0334(5) Uani d 1 . .
H H14 0.3055 0.1044 0.5591 0.040 Uiso calc 1 . .
C C13 0.28336(15) 0.06224(12) 0.3741(2) 0.0324(5) Uani d 1 . .
C C5 0.53486(16) 0.40045(14) 0.6989(2) 0.0382(5) Uani d 1 . .
C C11 0.32093(17) 0.12816(14) 0.2968(3) 0.0416(6) Uani d 1 . .
C C8 0.50738(15) 0.47898(13) 0.9366(2) 0.0334(5) Uani d 1 . .
C C3 0.59649(17) 0.32597(15) 0.3811(2) 0.0445(6) Uani d 1 . .
H H3 0.6336 0.3190 0.3070 0.053 Uiso calc 1 . .
C C7 0.5392(2) 0.40500(15) 0.9349(2) 0.0518(7) Uani d 1 . .
H H7 0.5513 0.3807 1.0154 0.062 Uiso calc 1 . .
C C1 0.39097(17) 0.30398(16) 0.5734(2) 0.0476(6) Uani d 1 . .
H H1A 0.3496 0.3449 0.5544 0.071 Uiso calc 1 . .
H H1B 0.3981 0.2990 0.6681 0.071 Uiso calc 1 . .
H H1C 0.3672 0.2574 0.5374 0.071 Uiso calc 1 . .
C C4 0.62042(18) 0.36398(17) 0.4909(3) 0.0537(7) Uani d 1 . .
H H4 0.6757 0.3878 0.5077 0.064 Uiso calc 1 . .
C C6 0.5534(2) 0.36627(15) 0.8175(2) 0.0533(7) Uani d 1 . .
H H6 0.5758 0.3168 0.8192 0.064 Uiso calc 1 . .
C C10 0.5033(2) 0.47345(17) 0.6972(3) 0.0602(8) Uani d 1 . .
H H10 0.4907 0.4972 0.6165 0.072 Uiso calc 1 . .
C C9 0.4902(2) 0.51197(16) 0.8157(2) 0.0551(7) Uani d 1 . .
H H9 0.4690 0.5618 0.8132 0.066 Uiso calc 1 . .

loop_
_atom_site_aniso_label
_atom_site_aniso_U_11
_atom_site_aniso_U_22
_atom_site_aniso_U_33
_atom_site_aniso_U_12
_atom_site_aniso_U_13
_atom_site_aniso_U_23
Co1 0.0372(2) 0.0219(2) 0.0203(2) 0.000 0.000 -0.00341(16)
O1 0.0574(10) 0.0284(8) 0.0438(10) -0.0139(8) 0.0026(8) 0.0008(7)
N1 0.0379(10) 0.0339(10) 0.0239(9) -0.0060(8) 0.0024(8) -0.0098(8)
N3 0.0412(16) 0.0563(19) 0.0292(15) -0.0042(14) 0.000 0.000
N2 0.0441(11) 0.0495(12) 0.0252(10) -0.0098(9) 0.0026(8) -0.0163(9)
O3 0.0985(17) 0.0761(15) 0.0354(11) -0.0156(13) 0.0054(10) -0.0207(10)
O2 0.1013(17) 0.0861(16) 0.0471(13) -0.0475(14) -0.0256(12) 0.0337(11)
C12 0.0362(17) 0.0398(18) 0.0282(16) -0.0076(14) 0.000 0.000
C15 0.0313(15) 0.0347(16) 0.0270(15) 0.0007(13) 0.000 0.000
C2 0.0403(12) 0.0344(11) 0.0242(11) -0.0048(10) 0.0015(9) -0.0078(9)
C14 0.0357(11) 0.0294(11) 0.0352(12) -0.0042(9) -0.0028(10) -0.0044(10)
C13 0.0351(12) 0.0297(11) 0.0325(12) -0.0059(9) -0.0024(9) 0.0026(9)
C5 0.0446(13) 0.0456(14) 0.0244(11) -0.0119(11) 0.0009(10) -0.0174(11)
C11 0.0441(13) 0.0374(13) 0.0432(14) -0.0085(11) -0.0020(11) 0.0076(11)
C8 0.0381(12) 0.0401(13) 0.0221(11) -0.0154(10) 0.0026(9) -0.0094(9)
C3 0.0420(13) 0.0588(16) 0.0328(13) -0.0091(12) 0.0087(10) -0.0178(12)
C7 0.091(2) 0.0412(14) 0.0232(12) -0.0020(14) 0.0039(13) -0.0038(11)
C1 0.0489(14) 0.0643(17) 0.0294(12) -0.0127(13) 0.0084(11) -0.0128(12)
C4 0.0425(14) 0.0765(19) 0.0420(14) -0.0189(13) 0.0074(12) -0.0240(14)
C6 0.089(2) 0.0384(14) 0.0323(14) 0.0003(14) 0.0031(14) -0.0092(11)
C10 0.102(2) 0.0583(18) 0.0206(12) 0.0089(17) -0.0073(14) -0.0073(12)
C9 0.093(2) 0.0443(15) 0.0277(13) 0.0107(15) -0.0053(14) -0.0125(11)

loop_
_atom_type_symbol
_atom_type_description
_atom_type_scat_dispersion_real
_atom_type_scat_dispersion_imag
_atom_type_scat_source
C C 0.0033 0.0016 'International Tables Vol C Tables 4.2.6.8 and 6.1.1.4'
H H 0.0000 0.0000 'International Tables Vol C Tables 4.2.6.8 and 6.1.1.4'
Co Co 0.3494 0.9721 'International Tables Vol C Tables 4.2.6.8 and 6.1.1.4'
N N 0.0061 0.0033 'International Tables Vol C Tables 4.2.6.8 and 6.1.1.4'
O O 0.0106 0.0060 'International Tables Vol C Tables 4.2.6.8 and 6.1.1.4'

loop_
_geom_angle_atom_site_label_1
_geom_angle_atom_site_label_2
_geom_angle_atom_site_label_3
_geom_angle_site_symmetry_1
_geom_angle_site_symmetry_3
_geom_angle
_geom_angle_publ_flag
O1 Co1 O1 . 4 128.42(11) ?
O1 Co1 N1 . 4 111.36(7) ?
O1 Co1 N1 4 4 97.98(7) ?
O1 Co1 N1 . . 97.98(7) ?
O1 Co1 N1 4 . 111.36(7) ?
N1 Co1 N1 4 . 109.37(10) ?
C11 O1 Co1 . . 113.61(16) ?
C2 N1 C3 . . 106.05(18) ?
C2 N1 Co1 . . 124.59(15) ?
C3 N1 Co1 . . 128.63(15) ?
O3 N3 O3 2 . 123.3(3) ?
O3 N3 C15 2 . 118.33(15) ?
O3 N3 C15 . . 118.33(15) ?
C2 N2 C4 . . 108.33(19) ?
C2 N2 C5 . . 124.85(19) ?
C4 N2 C5 . . 126.4(2) ?
C13 C12 C13 2 . 121.3(3) ?
C13 C12 H12 2 . 119.3 ?
C13 C12 H12 . . 119.3 ?
C14 C15 C14 . 2 122.8(3) ?
C14 C15 N3 . . 118.61(15) ?
C14 C15 N3 2 . 118.61(15) ?
N1 C2 N2 . . 109.70(19) ?
N1 C2 C1 . . 127.1(2) ?
N2 C2 C1 . . 123.19(19) ?
C15 C14 C13 . . 118.3(2) ?
C15 C14 H14 . . 120.9 ?
C13 C14 H14 . . 120.9 ?
C12 C13 C14 . . 119.7(2) ?
C12 C13 C11 . . 119.5(2) ?
C14 C13 C11 . . 120.8(2) ?
C6 C5 C10 . . 119.7(2) ?
C6 C5 N2 . . 121.3(2) ?
C10 C5 N2 . . 119.0(2) ?
O2 C11 O1 . . 124.2(2) ?
O2 C11 C13 . . 119.7(2) ?
O1 C11 C13 . . 116.1(2) ?
C9 C8 C7 . . 116.8(2) ?
C9 C8 C8 . 5_667 121.4(3) ?
C7 C8 C8 . 5_667 121.8(3) ?
C4 C3 N1 . . 110.4(2) ?
C4 C3 H3 . . 124.8 ?
N1 C3 H3 . . 124.8 ?
C6 C7 C8 . . 121.8(2) ?
C6 C7 H7 . . 119.1 ?
C8 C7 H7 . . 119.1 ?
C2 C1 H1A . . 109.5 ?
C2 C1 H1B . . 109.5 ?
H1A C1 H1B . . 109.5 ?
C2 C1 H1C . . 109.5 ?
H1A C1 H1C . . 109.5 ?
H1B C1 H1C . . 109.5 ?
C3 C4 N2 . . 105.5(2) ?
C3 C4 H4 . . 127.2 ?
N2 C4 H4 . . 127.2 ?
C5 C6 C7 . . 120.0(2) ?
C5 C6 H6 . . 120.0 ?
C7 C6 H6 . . 120.0 ?
C5 C10 C9 . . 119.8(2) ?
C5 C10 H10 . . 120.1 ?
C9 C10 H10 . . 120.1 ?
C8 C9 C10 . . 121.9(2) ?
C8 C9 H9 . . 119.0 ?
C10 C9 H9 . . 119.0 ?

loop_
_geom_bond_atom_site_label_1
_geom_bond_atom_site_label_2
_geom_bond_site_symmetry_2
_geom_bond_distance
_geom_bond_publ_flag
Co1 O1 . 1.9383(17) ?
Co1 O1 4 1.9384(17) ?
Co1 N1 4 2.0461(18) ?
Co1 N1 . 2.0462(18) ?
O1 C11 . 1.265(3) ?
N1 C2 . 1.323(3) ?
N1 C3 . 1.376(3) ?
N3 O3 2 1.212(2) ?
N3 O3 . 1.212(2) ?
N3 C15 . 1.463(4) ?
N2 C2 . 1.347(3) ?
N2 C4 . 1.376(3) ?
N2 C5 . 1.446(3) ?
O2 C11 . 1.217(3) ?
C12 C13 2 1.375(3) ?
C12 C13 . 1.375(3) ?
C12 H12 . 0.9300 ?
C15 C14 . 1.374(3) ?
C15 C14 2 1.374(3) ?
C2 C1 . 1.479(3) ?
C14 C13 . 1.383(3) ?
C14 H14 . 0.9300 ?
C13 C11 . 1.499(3) ?
C5 C6 . 1.360(4) ?
C5 C10 . 1.364(4) ?
C8 C9 . 1.367(3) ?
C8 C7 . 1.382(4) ?
C8 C8 5_667 1.487(4) ?
C3 C4 . 1.335(3) ?
C3 H3 . 0.9300 ?
C7 C6 . 1.377(3) ?
C7 H7 . 0.9300 ?
C1 H1A . 0.9600 ?
C1 H1B . 0.9600 ?
C1 H1C . 0.9600 ?
C4 H4 . 0.9300 ?
C6 H6 . 0.9300 ?
C10 C9 . 1.381(3) ?
C10 H10 . 0.9300 ?
C9 H9 . 0.9300 ?

_cod_database_fobs_code 2312862
